data_4315098
loop_
_publ_author_name
'Julie M. Stanley'
'Xunjin Zhu'
'Xiaoping Yang'
'Bradley J. Holliday'

_publ_section_title
;
 Europium Complexes of a Novel Ethylenedioxythiophene-Derivatized
 Bis(pyrazolyl)pyridine Ligand Exhibiting Efficient Lanthanide
 Sensitization
;
_journal_name_full 'Inorganic Chemistry'
_journal_page_first 2035
_journal_page_last 2037
_journal_paper_doi 10.1021/ic902481y
_journal_volume 49
_journal_year 2010
_chemical_formula_moiety 'C38 H20 Eu F18 N5 O10 S2'
_chemical_formula_sum 'C38 H20 Eu F18 N5 O10 S2'
_chemical_formula_weight 1264.67
_chemical_name_systematic
; 
 ? 
;
_space_group_IT_number 2
_symmetry_cell_setting triclinic
_symmetry_space_group_name_Hall '-P 1'
_symmetry_space_group_name_H-M 'P -1'
_atom_sites_solution_hydrogens geom
_atom_sites_solution_primary direct
_atom_sites_solution_secondary difmap
_audit_creation_method SHELXL-97
_cell_angle_alpha 68.77(3)
_cell_angle_beta 78.73(2)
_cell_angle_gamma 68.60(2)
_cell_formula_units_Z 2
_cell_length_a 13.175(3)
_cell_length_b 13.625(3)
_cell_length_c 14.527(3)
_cell_measurement_reflns_used 8583
_cell_measurement_temperature 153(2)
_cell_measurement_theta_max 27.48
_cell_measurement_theta_min 2.91
_cell_volume 2257.1(10)
_computing_cell_refinement 'Collect software, Nonius B.V. 1998'
_computing_data_collection 'Collect software, Nonius B.V. 1998'
_computing_data_reduction
;
DENZO and Scalepack (Otwinoski and Minor, 1997)
;
_computing_molecular_graphics 'XL SHELXTL/PC, Siemens Analytical'
_computing_structure_refinement 'XL SHELXTL/PC, Siemens Analytical'
_computing_structure_solution
;

SIR97 - Altomare A., Burla M.C., Camalli M., Cascarano G.L., Giacovazzo C., 
Guagliardi A., Moliterni A.G.G., Polidori G.,Spagna R.
;
_diffrn_ambient_temperature 153(2)
_diffrn_measured_fraction_theta_full 0.997
_diffrn_measured_fraction_theta_max 0.997
_diffrn_measurement_device_type CCD
_diffrn_measurement_method \w-scans
_diffrn_radiation_monochromator graphite
_diffrn_radiation_source 'fine-focus sealed tube'
_diffrn_radiation_type MoK\a
_diffrn_radiation_wavelength 0.71073
_diffrn_reflns_av_R_equivalents 0.0143
_diffrn_reflns_av_sigmaI/netI 0.0307
_diffrn_reflns_limit_h_max 15
_diffrn_reflns_limit_h_min -15
_diffrn_reflns_limit_k_max 16
_diffrn_reflns_limit_k_min -13
_diffrn_reflns_limit_l_max 17
_diffrn_reflns_limit_l_min -14
_diffrn_reflns_number 12737
_diffrn_reflns_theta_full 25.00
_diffrn_reflns_theta_max 25.00
_diffrn_reflns_theta_min 2.95
_exptl_absorpt_coefficient_mu 1.618
_exptl_absorpt_correction_T_max 0.7594
_exptl_absorpt_correction_T_min 0.6878
_exptl_absorpt_correction_type gaussian
_exptl_absorpt_process_details
;
Absorption correction given as Gaussian
;
_exptl_crystal_colour Red
_exptl_crystal_density_diffrn 1.861
_exptl_crystal_density_method 'not measured'
_exptl_crystal_description Block
_exptl_crystal_F_000 1240
_exptl_crystal_size_max 0.25
_exptl_crystal_size_mid 0.20
_exptl_crystal_size_min 0.18
_refine_diff_density_max 1.395
_refine_diff_density_min -0.748
_refine_diff_density_rms 0.105
_refine_ls_extinction_coef 0.0014(4)
_refine_ls_extinction_expression Fc^*^=kFc[1+0.001xFc^2^\l^3^/sin(2\q)]^-1/4^
_refine_ls_extinction_method SHELXL
_refine_ls_goodness_of_fit_ref 1.040
_refine_ls_hydrogen_treatment constr
_refine_ls_matrix_type full
_refine_ls_number_parameters 668
_refine_ls_number_reflns 7919
_refine_ls_number_restraints 0
_refine_ls_restrained_S_all 1.145
_refine_ls_R_factor_all 0.0418
_refine_ls_R_factor_gt 0.0370
_refine_ls_shift/su_max 0.001
_refine_ls_shift/su_mean 0.000
_refine_ls_structure_factor_coef Fsqd
_refine_ls_weighting_details 'calc w=1/[\s^2^(Fo^2^)+(0.0558P)^2^+4.3840P] where P=(Fo^2^+2Fc^2^)/3'
_refine_ls_weighting_scheme calc
_refine_ls_wR_factor_gt 0.0977
_refine_ls_wR_factor_ref 0.1014
_reflns_number_gt 7184
_reflns_number_total 7919
_reflns_threshold_expression >2sigma(I)
_cod_data_source_file ic902481y_si_002.cif
_cod_data_source_block zhu-9
_cod_depositor_comments
;
The following automatic conversions were performed:

'_symmetry_cell_setting' value 'Triclinic' changed to 'triclinic'
according to the built-in table from CIF Core dictionary named
'cif_core.dic' version 2.4.1 from
2010-06-29.

'_exptl_absorpt_correction_type' value 'Gaussian'
changed to 'gaussian' according to the built-in table from CIF Core
dictionary named 'cif_core.dic' version 2.4.1 from 2010-06-29.

Automatic conversion script
Id: cif_fix_values 1646 2011-03-28 12:23:43Z adriana 
;
_cod_original_cell_volume 2257.1(8)
_cod_database_code 4315098

loop_
_symmetry_equiv_pos_as_xyz
'x, y, z'
'-x, -y, -z'

loop_
_atom_site_label
_atom_site_type_symbol
_atom_site_fract_x
_atom_site_fract_y
_atom_site_fract_z
_atom_site_U_iso_or_equiv
_atom_site_adp_type
_atom_site_occupancy
_atom_site_symmetry_multiplicity
_atom_site_calc_flag
_atom_site_refinement_flags
_atom_site_disorder_assembly
_atom_site_disorder_group
Eu1 Eu 0.719018(17) 0.242184(17) 0.850198(15) 0.02089(11) Uani 1 1 d U . .
S1 S 0.96751(11) 0.03644(11) 1.33944(9) 0.0358(3) Uani 1 1 d U . .
S2 S 0.68163(11) 0.17232(11) 0.42235(9) 0.0350(3) Uani 1 1 d U . .
N1 N 0.8330(3) 0.1612(3) 1.0002(3) 0.0227(8) Uani 1 1 d U . .
N2 N 0.8667(3) 0.0494(3) 1.0479(3) 0.0238(8) Uani 1 1 d U . .
N3 N 0.8207(3) 0.0266(3) 0.9127(3) 0.0223(8) Uani 1 1 d U . .
N4 N 0.7765(3) 0.0174(3) 0.7709(3) 0.0246(8) Uani 1 1 d U . .
N5 N 0.7567(3) 0.1293(3) 0.7323(3) 0.0267(8) Uani 1 1 d U . .
O1 O 0.9423(3) 0.3238(3) 1.3534(3) 0.0436(9) Uani 1 1 d U . .
O2 O 0.8681(3) 0.3423(3) 1.1704(2) 0.0325(8) Uani 1 1 d U . .
O3 O 0.6409(4) -0.0811(3) 0.3892(3) 0.0519(11) Uani 1 1 d U . .
O4 O 0.6942(3) -0.1271(3) 0.5879(3) 0.0374(8) Uani 1 1 d U . .
O5 O 0.8986(3) 0.2460(3) 0.7597(2) 0.0284(7) Uani 1 1 d U . .
O6 O 0.6850(3) 0.3770(3) 0.6925(2) 0.0273(7) Uani 1 1 d U . .
O5A O 0.7715(3) 0.3862(3) 0.8678(2) 0.0290(7) Uani 1 1 d U . .
O6A O 0.5600(3) 0.3919(3) 0.8785(2) 0.0288(7) Uani 1 1 d U . .
O5B O 0.6225(3) 0.1563(3) 0.9966(2) 0.0281(7) Uani 1 1 d U . .
O6B O 0.5554(3) 0.2337(3) 0.8071(2) 0.0291(7) Uani 1 1 d U . .
F1 F 1.0785(4) 0.3189(6) 0.7275(4) 0.117(2) Uani 1 1 d U . .
F2 F 1.1020(4) 0.1984(4) 0.6664(5) 0.118(2) Uani 1 1 d U . .
F3 F 1.0687(3) 0.3681(4) 0.5753(3) 0.0804(14) Uani 1 1 d U . .
F4 F 0.6373(3) 0.4555(3) 0.4914(3) 0.0577(10) Uani 1 1 d U . .
F5 F 0.5841(3) 0.5782(3) 0.5650(3) 0.0655(11) Uani 1 1 d U . .
F6 F 0.7272(3) 0.5676(3) 0.4670(3) 0.0564(9) Uani 1 1 d U . .
F1A F 0.7609(5) 0.6559(4) 0.8268(7) 0.144(3) Uani 1 1 d U . .
F2A F 0.8789(5) 0.5402(6) 0.7712(4) 0.112(2) Uani 1 1 d U . .
F3A F 0.8560(4) 0.5121(5) 0.9245(3) 0.0877(15) Uani 1 1 d U . .
F4A F 0.3880(4) 0.5897(5) 0.7655(3) 0.1046(19) Uani 1 1 d U . .
F5A F 0.3955(4) 0.6540(4) 0.8727(6) 0.119(2) Uani 1 1 d U . .
F6A F 0.3542(3) 0.5082(3) 0.9142(3) 0.0665(11) Uani 1 1 d U . .
F1B F 0.5910(4) 0.0196(5) 1.1717(3) 0.1047(19) Uani 1 1 d U . .
F2B F 0.4744(6) 0.1662(4) 1.1755(3) 0.115(2) Uani 1 1 d U . .
F3B F 0.4357(4) 0.0393(4) 1.1484(3) 0.0820(14) Uani 1 1 d U . .
F4B F 0.3492(5) 0.3729(4) 0.7432(5) 0.1070(19) Uani 1 1 d U . .
F5B F 0.4043(4) 0.2273(4) 0.7111(3) 0.0819(14) Uani 1 1 d U . .
F6B F 0.2884(4) 0.2453(8) 0.8291(4) 0.157(3) Uani 1 1 d U . .
C1 C 0.8844(5) 0.4330(5) 1.1880(4) 0.0427(13) Uani 1 1 d U . .
H1A H 0.8347 0.5028 1.1503 0.051 Uiso 1 1 calc R . .
H1B H 0.9585 0.4335 1.1651 0.051 Uiso 1 1 calc R . .
C2 C 0.8652(5) 0.4230(5) 1.2954(4) 0.0449(14) Uani 1 1 d U . .
H2A H 0.8719 0.4877 1.3041 0.054 Uiso 1 1 calc R . .
H2B H 0.7915 0.4212 1.3186 0.054 Uiso 1 1 calc R . .
C3 C 0.9445(4) 0.2328(4) 1.3319(4) 0.0326(11) Uani 1 1 d U . .
C4 C 0.9799(5) 0.1267(5) 1.3910(4) 0.0404(13) Uani 1 1 d U . .
H4A H 1.0077 0.1049 1.4520 0.049 Uiso 1 1 calc R . .
C5 C 0.9138(4) 0.1436(4) 1.2349(3) 0.0264(10) Uani 1 1 d U . .
C6 C 0.9073(4) 0.2424(4) 1.2424(3) 0.0265(10) Uani 1 1 d U . .
C7 C 0.8870(4) 0.1245(4) 1.1516(3) 0.0237(9) Uani 1 1 d U . .
C8 C 0.8995(4) 0.0254(4) 1.1395(3) 0.0257(10) Uani 1 1 d U . .
H8A H 0.9255 -0.0450 1.1851 0.031 Uiso 1 1 calc R . .
C9 C 0.8445(4) 0.2064(4) 1.0629(3) 0.0240(9) Uani 1 1 d U . .
H9A H 0.8267 0.2825 1.0502 0.029 Uiso 1 1 calc R . .
C10 C 0.8618(3) -0.0235(4) 1.0022(3) 0.0228(9) Uani 1 1 d U . .
C11 C 0.8993(4) -0.1376(4) 1.0462(3) 0.0268(10) Uani 1 1 d U . .
H11A H 0.9294 -0.1694 1.1072 0.032 Uiso 1 1 calc R . .
C12 C 0.8902(4) -0.2026(4) 0.9958(4) 0.0309(11) Uani 1 1 d U . .
H12A H 0.9125 -0.2795 1.0241 0.037 Uiso 1 1 calc R . .
C13 C 0.8482(4) -0.1541(4) 0.9040(3) 0.0279(10) Uani 1 1 d U . .
H13A H 0.8417 -0.1970 0.8695 0.034 Uiso 1 1 calc R . .
C14 C 0.8161(4) -0.0394(4) 0.8653(3) 0.0229(9) Uani 1 1 d U . .
C15 C 0.7598(4) -0.0244(4) 0.7048(3) 0.0275(10) Uani 1 1 d U . .
H15A H 0.7688 -0.0985 0.7149 0.033 Uiso 1 1 calc R . .
C16 C 0.7271(4) 0.0635(4) 0.6205(3) 0.0264(10) Uani 1 1 d U . .
C17 C 0.7273(4) 0.1562(4) 0.6420(3) 0.0295(10) Uani 1 1 d U . .
H17A H 0.7089 0.2282 0.5978 0.035 Uiso 1 1 calc R . .
C18 C 0.7005(4) 0.0594(4) 0.5302(3) 0.0276(10) Uani 1 1 d U . .
C19 C 0.6550(5) 0.1007(5) 0.3590(4) 0.0415(13) Uani 1 1 d U . .
H19A H 0.6394 0.1300 0.2929 0.050 Uiso 1 1 calc R . .
C20 C 0.6595(5) -0.0040(4) 0.4176(4) 0.0369(12) Uani 1 1 d U . .
C21 C 0.6121(6) -0.1636(5) 0.4723(4) 0.0478(15) Uani 1 1 d U . .
H21A H 0.6111 -0.2230 0.4510 0.057 Uiso 1 1 calc R . .
H21B H 0.5390 -0.1312 0.4991 0.057 Uiso 1 1 calc R . .
C22 C 0.6899(6) -0.2112(5) 0.5517(5) 0.0518(15) Uani 1 1 d U . .
H22A H 0.6674 -0.2677 0.6063 0.062 Uiso 1 1 calc R . .
H22B H 0.7623 -0.2466 0.5258 0.062 Uiso 1 1 calc R . .
C23 C 0.6859(4) -0.0274(4) 0.5153(3) 0.0293(10) Uani 1 1 d U . .
C24 C 1.0417(5) 0.2990(6) 0.6553(5) 0.0676(18) Uani 1 1 d U . .
C25 C 0.9211(4) 0.3132(4) 0.6803(4) 0.0395(13) Uani 1 1 d U . .
C26 C 0.8523(5) 0.3977(5) 0.6085(4) 0.0414(13) Uani 1 1 d U . .
H26A H 0.8830 0.4388 0.5513 0.050 Uiso 1 1 calc R . .
C27 C 0.7391(4) 0.4214(4) 0.6208(4) 0.0323(11) Uani 1 1 d U . .
C28 C 0.6699(5) 0.5081(4) 0.5351(4) 0.0391(12) Uani 1 1 d U . .
C24A C 0.8037(5) 0.5503(5) 0.8446(5) 0.0637(15) Uani 1 1 d U . .
C25A C 0.7260(5) 0.4879(5) 0.8523(4) 0.0401(13) Uani 1 1 d U . .
C26A C 0.6155(5) 0.5478(5) 0.8430(5) 0.0459(14) Uani 1 1 d U . .
H26B H 0.5919 0.6249 0.8260 0.055 Uiso 1 1 calc R . .
C27A C 0.5398(4) 0.4917(4) 0.8593(4) 0.0371(12) Uani 1 1 d U . .
C28A C 0.4185(4) 0.5616(4) 0.8539(4) 0.0520(12) Uani 1 1 d U . .
C24B C 0.5026(5) 0.0967(5) 1.1291(4) 0.0521(13) Uani 1 1 d U . .
C25B C 0.5288(4) 0.1481(4) 1.0185(3) 0.0268(10) Uani 1 1 d U . .
C26B C 0.4474(4) 0.1811(5) 0.9548(4) 0.0351(11) Uani 1 1 d U . .
H26C H 0.3787 0.1752 0.9805 0.042 Uiso 1 1 calc R . .
C27B C 0.4683(4) 0.2229(4) 0.8532(4) 0.0290(10) Uani 1 1 d U . .
C28B C 0.3749(5) 0.2631(5) 0.7866(4) 0.0601(14) Uani 1 1 d U . .

loop_
_atom_site_aniso_label
_atom_site_aniso_U_11
_atom_site_aniso_U_22
_atom_site_aniso_U_33
_atom_site_aniso_U_23
_atom_site_aniso_U_13
_atom_site_aniso_U_12
Eu1 0.01973(15) 0.02334(15) 0.01739(14) -0.00301(9) -0.00340(8) -0.00685(10)
S1 0.0454(8) 0.0357(7) 0.0225(6) -0.0061(5) -0.0123(5) -0.0070(6)
S2 0.0468(8) 0.0397(7) 0.0220(6) -0.0038(5) -0.0068(5) -0.0217(6)
N1 0.0213(19) 0.0229(18) 0.0216(19) -0.0051(15) -0.0038(15) -0.0053(15)
N2 0.0224(19) 0.0253(19) 0.0217(19) -0.0043(15) -0.0059(15) -0.0066(16)
N3 0.0196(19) 0.0243(18) 0.0212(18) -0.0052(15) -0.0029(14) -0.0062(15)
N4 0.025(2) 0.0259(19) 0.0223(19) -0.0069(15) -0.0039(15) -0.0076(16)
N5 0.030(2) 0.0229(19) 0.025(2) -0.0062(15) -0.0062(16) -0.0046(16)
O1 0.053(2) 0.046(2) 0.043(2) -0.0193(17) -0.0160(18) -0.0160(18)
O2 0.0377(19) 0.0292(17) 0.0319(18) -0.0067(14) -0.0102(15) -0.0112(15)
O3 0.089(3) 0.048(2) 0.032(2) -0.0135(18) -0.015(2) -0.031(2)
O4 0.056(2) 0.0323(18) 0.0269(18) -0.0086(15) -0.0090(16) -0.0149(17)
O5 0.0230(17) 0.0283(17) 0.0257(17) 0.0000(13) -0.0002(13) -0.0084(14)
O6 0.0275(17) 0.0276(16) 0.0220(16) -0.0002(13) -0.0037(13) -0.0103(14)
O5A 0.0279(17) 0.0276(17) 0.0313(18) -0.0056(14) -0.0063(14) -0.0103(14)
O6A 0.0256(17) 0.0271(17) 0.0319(18) -0.0101(14) -0.0009(13) -0.0062(14)
O5B 0.0224(17) 0.0340(18) 0.0239(16) -0.0021(13) -0.0026(13) -0.0110(14)
O6B 0.0282(18) 0.0397(19) 0.0218(16) -0.0086(14) -0.0037(13) -0.0138(15)
F1 0.072(3) 0.161(5) 0.103(4) 0.019(4) -0.032(3) -0.070(3)
F2 0.046(2) 0.066(3) 0.158(5) 0.016(3) 0.042(3) 0.000(2)
F3 0.043(2) 0.082(3) 0.073(3) 0.029(2) 0.0046(19) -0.028(2)
F4 0.078(3) 0.057(2) 0.0442(19) -0.0038(16) -0.0286(18) -0.0284(19)
F5 0.051(2) 0.048(2) 0.066(2) -0.0010(18) -0.0037(18) 0.0014(17)
F6 0.052(2) 0.050(2) 0.051(2) 0.0082(16) -0.0097(16) -0.0196(17)
F1A 0.122(4) 0.062(3) 0.272(7) -0.037(4) -0.075(5) -0.044(3)
F2A 0.118(4) 0.170(5) 0.095(4) -0.042(4) 0.019(3) -0.114(4)
F3A 0.098(3) 0.128(4) 0.073(3) -0.019(3) -0.025(2) -0.079(3)
F4A 0.053(3) 0.156(5) 0.056(3) -0.004(3) -0.021(2) 0.001(3)
F5A 0.072(3) 0.082(3) 0.224(6) -0.096(4) 0.011(4) -0.011(3)
F6A 0.0314(18) 0.064(2) 0.067(2) 0.0043(19) 0.0054(17) -0.0038(17)
F1B 0.082(3) 0.137(4) 0.044(2) 0.033(3) -0.013(2) -0.034(3)
F2B 0.214(6) 0.082(3) 0.042(2) -0.031(2) 0.037(3) -0.053(4)
F3B 0.098(3) 0.123(4) 0.044(2) -0.004(2) 0.006(2) -0.086(3)
F4B 0.100(4) 0.079(3) 0.132(4) -0.028(3) -0.082(3) 0.013(3)
F5B 0.085(3) 0.111(3) 0.066(3) -0.044(3) -0.036(2) -0.020(3)
F6B 0.096(3) 0.273(8) 0.095(3) 0.003(4) -0.025(2) -0.111(4)
C1 0.049(3) 0.040(3) 0.047(3) -0.013(2) -0.009(3) -0.020(3)
C2 0.050(3) 0.041(3) 0.053(3) -0.023(3) -0.011(3) -0.013(3)
C3 0.028(3) 0.046(3) 0.028(2) -0.017(2) -0.003(2) -0.011(2)
C4 0.047(3) 0.049(3) 0.027(3) -0.014(2) -0.012(2) -0.011(3)
C5 0.023(2) 0.031(2) 0.021(2) -0.0060(18) -0.0037(18) -0.0054(19)
C6 0.022(2) 0.034(2) 0.022(2) -0.0083(19) -0.0030(18) -0.0072(19)
C7 0.019(2) 0.032(2) 0.019(2) -0.0070(18) -0.0001(17) -0.0074(18)
C8 0.024(2) 0.029(2) 0.019(2) -0.0036(18) -0.0053(17) -0.0052(19)
C9 0.020(2) 0.027(2) 0.024(2) -0.0079(18) -0.0041(17) -0.0057(18)
C10 0.018(2) 0.029(2) 0.021(2) -0.0070(18) -0.0003(17) -0.0083(18)
C11 0.026(2) 0.028(2) 0.020(2) -0.0021(18) -0.0041(18) -0.0057(19)
C12 0.034(3) 0.025(2) 0.031(3) -0.0048(19) -0.004(2) -0.010(2)
C13 0.031(3) 0.026(2) 0.028(2) -0.0086(19) -0.0038(19) -0.010(2)
C14 0.019(2) 0.027(2) 0.021(2) -0.0047(18) -0.0022(17) -0.0088(18)
C15 0.030(3) 0.032(2) 0.024(2) -0.0091(19) -0.0018(19) -0.014(2)
C16 0.024(2) 0.033(2) 0.023(2) -0.0099(19) 0.0000(18) -0.010(2)
C17 0.035(3) 0.026(2) 0.022(2) -0.0046(18) -0.0068(19) -0.004(2)
C18 0.027(2) 0.034(2) 0.021(2) -0.0060(19) -0.0018(18) -0.011(2)
C19 0.057(3) 0.051(3) 0.021(2) -0.008(2) -0.008(2) -0.022(3)
C20 0.051(3) 0.041(3) 0.026(3) -0.013(2) -0.009(2) -0.017(2)
C21 0.074(4) 0.037(3) 0.042(3) -0.013(2) -0.014(3) -0.024(3)
C22 0.078(4) 0.041(3) 0.042(3) -0.015(3) -0.013(3) -0.019(3)
C23 0.032(3) 0.033(3) 0.022(2) -0.0083(19) -0.0045(19) -0.009(2)
C24 0.045(3) 0.067(4) 0.066(4) 0.014(3) -0.002(3) -0.018(3)
C25 0.028(3) 0.036(3) 0.042(3) 0.000(2) 0.000(2) -0.010(2)
C26 0.036(3) 0.043(3) 0.034(3) 0.001(2) -0.001(2) -0.014(2)
C27 0.036(3) 0.027(2) 0.032(3) -0.006(2) -0.006(2) -0.009(2)
C28 0.054(3) 0.031(3) 0.029(3) -0.001(2) -0.009(2) -0.014(3)
C24A 0.064(3) 0.055(3) 0.081(4) -0.014(3) -0.010(3) -0.024(3)
C25A 0.047(3) 0.043(3) 0.037(3) -0.009(2) -0.008(2) -0.023(3)
C26A 0.045(3) 0.029(3) 0.063(4) -0.010(3) -0.016(3) -0.008(2)
C27A 0.038(3) 0.035(3) 0.035(3) -0.009(2) -0.001(2) -0.010(2)
C28A 0.049(3) 0.044(3) 0.056(3) -0.009(2) -0.007(2) -0.002(2)
C24B 0.056(3) 0.067(3) 0.040(3) -0.010(2) 0.002(2) -0.031(3)
C25B 0.029(3) 0.029(2) 0.023(2) -0.0060(19) 0.0002(19) -0.014(2)
C26B 0.028(3) 0.050(3) 0.031(3) -0.009(2) -0.001(2) -0.021(2)
C27B 0.028(3) 0.033(2) 0.030(2) -0.013(2) -0.003(2) -0.012(2)
C28B 0.053(3) 0.078(4) 0.053(3) -0.013(3) -0.010(2) -0.020(3)

loop_
_atom_type_symbol
_atom_type_description
_atom_type_scat_dispersion_real
_atom_type_scat_dispersion_imag
_atom_type_scat_source
C C 0.0033 0.0016 'International Tables Vol C Tables 4.2.6.8 and 6.1.1.4'
H H 0.0000 0.0000 'International Tables Vol C Tables 4.2.6.8 and 6.1.1.4'
N N 0.0061 0.0033 'International Tables Vol C Tables 4.2.6.8 and 6.1.1.4'
O O 0.0106 0.0060 'International Tables Vol C Tables 4.2.6.8 and 6.1.1.4'
F F 0.0171 0.0103 'International Tables Vol C Tables 4.2.6.8 and 6.1.1.4'
S S 0.1246 0.1234 'International Tables Vol C Tables 4.2.6.8 and 6.1.1.4'
Eu Eu -0.1578 3.6682 'International Tables Vol C Tables 4.2.6.8 and 6.1.1.4'

loop_
_geom_angle_atom_site_label_1
_geom_angle_atom_site_label_2
_geom_angle_atom_site_label_3
_geom_angle
_geom_angle_site_symmetry_1
_geom_angle_site_symmetry_3
_geom_angle_publ_flag
O6 Eu1 O5B 140.22(11) . . ?
O6 Eu1 O5A 79.24(11) . . ?
O5B Eu1 O5A 112.49(11) . . ?
O6 Eu1 O6B 75.15(11) . . ?
O5B Eu1 O6B 70.22(11) . . ?
O5A Eu1 O6B 134.80(11) . . ?
O6 Eu1 O6A 74.91(11) . . ?
O5B Eu1 O6A 74.78(11) . . ?
O5A Eu1 O6A 68.89(11) . . ?
O6B Eu1 O6A 68.81(11) . . ?
O6 Eu1 O5 72.47(11) . . ?
O5B Eu1 O5 147.17(11) . . ?
O5A Eu1 O5 69.26(11) . . ?
O6B Eu1 O5 133.48(11) . . ?
O6A Eu1 O5 130.53(11) . . ?
O6 Eu1 N1 145.89(11) . . ?
O5B Eu1 N1 68.98(11) . . ?
O5A Eu1 N1 70.70(11) . . ?
O6B Eu1 N1 138.34(11) . . ?
O6A Eu1 N1 107.54(12) . . ?
O5 Eu1 N1 81.91(11) . . ?
O6 Eu1 N5 75.40(12) . . ?
O5B Eu1 N5 107.05(12) . . ?
O5A Eu1 N5 139.69(12) . . ?
O6B Eu1 N5 66.62(12) . . ?
O6A Eu1 N5 131.17(12) . . ?
O5 Eu1 N5 73.47(12) . . ?
N1 Eu1 N5 118.74(12) . . ?
O6 Eu1 N3 134.29(11) . . ?
O5B Eu1 N3 70.13(12) . . ?
O5A Eu1 N3 127.07(11) . . ?
O6B Eu1 N3 97.08(11) . . ?
O6A Eu1 N3 144.87(11) . . ?
O5 Eu1 N3 82.92(11) . . ?
N1 Eu1 N3 61.21(11) . . ?
N5 Eu1 N3 60.71(12) . . ?
C4 S1 C5 92.3(2) . . ?
C19 S2 C18 92.1(2) . . ?
C9 N1 N2 105.2(3) . . ?
C9 N1 Eu1 131.8(3) . . ?
N2 N1 Eu1 120.3(3) . . ?
N1 N2 C8 111.3(4) . . ?
N1 N2 C10 119.7(3) . . ?
C8 N2 C10 129.0(4) . . ?
C14 N3 C10 117.0(4) . . ?
C14 N3 Eu1 120.8(3) . . ?
C10 N3 Eu1 121.1(3) . . ?
N5 N4 C15 111.5(4) . . ?
N5 N4 C14 119.3(4) . . ?
C15 N4 C14 129.1(4) . . ?
C17 N5 N4 104.7(4) . . ?
C17 N5 Eu1 132.2(3) . . ?
N4 N5 Eu1 119.0(3) . . ?
C3 O1 C2 110.3(4) . . ?
C6 O2 C1 112.8(4) . . ?
C20 O3 C21 111.2(4) . . ?
C23 O4 C22 113.1(4) . . ?
C25 O5 Eu1 130.1(3) . . ?
C27 O6 Eu1 137.0(3) . . ?
C25A O5A Eu1 133.8(3) . . ?
C27A O6A Eu1 134.4(3) . . ?
C25B O5B Eu1 135.8(3) . . ?
C27B O6B Eu1 134.6(3) . . ?
O2 C1 C2 111.5(5) . . ?
O2 C1 H1A 109.3 . . ?
C2 C1 H1A 109.3 . . ?
O2 C1 H1B 109.3 . . ?
C2 C1 H1B 109.3 . . ?
H1A C1 H1B 108.0 . . ?
O1 C2 C1 111.2(5) . . ?
O1 C2 H2A 109.4 . . ?
C1 C2 H2A 109.4 . . ?
O1 C2 H2B 109.4 . . ?
C1 C2 H2B 109.4 . . ?
H2A C2 H2B 108.0 . . ?
C4 C3 O1 125.3(4) . . ?
C4 C3 C6 112.5(5) . . ?
O1 C3 C6 122.3(5) . . ?
C3 C4 S1 111.6(4) . . ?
C3 C4 H4A 124.2 . . ?
S1 C4 H4A 124.2 . . ?
C6 C5 C7 127.5(4) . . ?
C6 C5 S1 109.7(3) . . ?
C7 C5 S1 122.7(4) . . ?
C5 C6 O2 123.0(4) . . ?
C5 C6 C3 113.9(4) . . ?
O2 C6 C3 123.0(4) . . ?
C8 C7 C9 104.7(4) . . ?
C8 C7 C5 128.6(4) . . ?
C9 C7 C5 126.7(4) . . ?
N2 C8 C7 107.2(4) . . ?
N2 C8 H8A 126.4 . . ?
C7 C8 H8A 126.4 . . ?
N1 C9 C7 111.6(4) . . ?
N1 C9 H9A 124.2 . . ?
C7 C9 H9A 124.2 . . ?
N3 C10 C11 123.7(4) . . ?
N3 C10 N2 114.7(4) . . ?
C11 C10 N2 121.6(4) . . ?
C10 C11 C12 117.3(4) . . ?
C10 C11 H11A 121.3 . . ?
C12 C11 H11A 121.3 . . ?
C13 C12 C11 120.6(4) . . ?
C13 C12 H12A 119.7 . . ?
C11 C12 H12A 119.7 . . ?
C12 C13 C14 117.4(4) . . ?
C12 C13 H13A 121.3 . . ?
C14 C13 H13A 121.3 . . ?
N3 C14 C13 123.9(4) . . ?
N3 C14 N4 114.4(4) . . ?
C13 C14 N4 121.8(4) . . ?
N4 C15 C16 107.1(4) . . ?
N4 C15 H15A 126.5 . . ?
C16 C15 H15A 126.5 . . ?
C15 C16 C17 104.4(4) . . ?
C15 C16 C18 127.0(4) . . ?
C17 C16 C18 128.6(4) . . ?
N5 C17 C16 112.3(4) . . ?
N5 C17 H17A 123.8 . . ?
C16 C17 H17A 123.8 . . ?
C23 C18 C16 127.7(4) . . ?
C23 C18 S2 110.2(3) . . ?
C16 C18 S2 122.2(4) . . ?
C20 C19 S2 111.5(4) . . ?
C20 C19 H19A 124.2 . . ?
S2 C19 H19A 124.2 . . ?
C19 C20 O3 125.6(5) . . ?
C19 C20 C23 112.5(5) . . ?
O3 C20 C23 121.9(5) . . ?
O3 C21 C22 112.3(5) . . ?
O3 C21 H21A 109.1 . . ?
C22 C21 H21A 109.1 . . ?
O3 C21 H21B 109.1 . . ?
C22 C21 H21B 109.1 . . ?
H21A C21 H21B 107.9 . . ?
O4 C22 C21 112.1(5) . . ?
O4 C22 H22A 109.2 . . ?
C21 C22 H22A 109.2 . . ?
O4 C22 H22B 109.2 . . ?
C21 C22 H22B 109.2 . . ?
H22A C22 H22B 107.9 . . ?
C18 C23 O4 123.1(4) . . ?
C18 C23 C20 113.6(4) . . ?
O4 C23 C20 123.3(4) . . ?
F2 C24 F3 112.9(6) . . ?
F2 C24 F1 100.0(6) . . ?
F3 C24 F1 102.4(6) . . ?
F2 C24 C25 113.9(5) . . ?
F3 C24 C25 117.4(5) . . ?
F1 C24 C25 107.8(6) . . ?
O5 C25 C26 130.0(5) . . ?
O5 C25 C24 115.2(5) . . ?
C26 C25 C24 114.7(5) . . ?
C27 C26 C25 121.6(5) . . ?
C27 C26 H26A 119.2 . . ?
C25 C26 H26A 119.2 . . ?
O6 C27 C26 127.7(5) . . ?
O6 C27 C28 113.6(5) . . ?
C26 C27 C28 118.6(5) . . ?
F5 C28 F4 108.9(5) . . ?
F5 C28 F6 107.1(4) . . ?
F4 C28 F6 107.8(4) . . ?
F5 C28 C27 112.4(4) . . ?
F4 C28 C27 108.8(4) . . ?
F6 C28 C27 111.7(5) . . ?
F1A C24A F3A 106.6(6) . . ?
F1A C24A F2A 104.0(7) . . ?
F3A C24A F2A 106.3(6) . . ?
F1A C24A C25A 116.1(6) . . ?
F3A C24A C25A 112.1(5) . . ?
F2A C24A C25A 111.1(5) . . ?
O5A C25A C26A 127.9(5) . . ?
O5A C25A C24A 113.8(5) . . ?
C26A C25A C24A 118.2(5) . . ?
C25A C26A C27A 119.9(5) . . ?
C25A C26A H26B 120.0 . . ?
C27A C26A H26B 120.0 . . ?
O6A C27A C26A 126.8(5) . . ?
O6A C27A C28A 115.8(5) . . ?
C26A C27A C28A 117.5(5) . . ?
F5A C28A F4A 106.0(6) . . ?
F5A C28A F6A 107.0(5) . . ?
F4A C28A F6A 106.1(5) . . ?
F5A C28A C27A 113.7(5) . . ?
F4A C28A C27A 110.5(5) . . ?
F6A C28A C27A 113.0(4) . . ?
F2B C24B F3B 113.3(6) . . ?
F2B C24B F1B 103.9(6) . . ?
F3B C24B F1B 101.6(5) . . ?
F2B C24B C25B 112.6(5) . . ?
F3B C24B C25B 113.6(5) . . ?
F1B C24B C25B 110.8(5) . . ?
O5B C25B C26B 127.7(4) . . ?
O5B C25B C24B 114.4(4) . . ?
C26B C25B C24B 117.8(4) . . ?
C27B C26B C25B 120.4(5) . . ?
C27B C26B H26C 119.8 . . ?
C25B C26B H26C 119.8 . . ?
O6B C27B C26B 127.9(4) . . ?
O6B C27B C28B 113.6(4) . . ?
C26B C27B C28B 118.5(4) . . ?
F6B C28B F5B 110.0(6) . . ?
F6B C28B F4B 106.3(7) . . ?
F5B C28B F4B 101.9(5) . . ?
F6B C28B C27B 115.7(5) . . ?
F5B C28B C27B 112.6(5) . . ?
F4B C28B C27B 109.3(5) . . ?

loop_
_geom_bond_atom_site_label_1
_geom_bond_atom_site_label_2
_geom_bond_distance
_geom_bond_site_symmetry_2
_geom_bond_publ_flag
Eu1 O6 2.362(3) . ?
Eu1 O5B 2.395(3) . ?
Eu1 O5A 2.411(3) . ?
Eu1 O6B 2.412(3) . ?
Eu1 O6A 2.423(3) . ?
Eu1 O5 2.481(3) . ?
Eu1 N1 2.559(4) . ?
Eu1 N5 2.563(4) . ?
Eu1 N3 2.630(4) . ?
S1 C4 1.721(6) . ?
S1 C5 1.732(5) . ?
S2 C19 1.717(5) . ?
S2 C18 1.735(5) . ?
N1 C9 1.327(6) . ?
N1 N2 1.363(5) . ?
N2 C8 1.368(6) . ?
N2 C10 1.405(6) . ?
N3 C14 1.340(6) . ?
N3 C10 1.346(6) . ?
N4 N5 1.362(5) . ?
N4 C15 1.366(6) . ?
N4 C14 1.403(6) . ?
N5 C17 1.323(6) . ?
O1 C3 1.373(6) . ?
O1 C2 1.441(7) . ?
O2 C6 1.371(6) . ?
O2 C1 1.442(6) . ?
O3 C20 1.369(6) . ?
O3 C21 1.420(7) . ?
O4 C23 1.367(6) . ?
O4 C22 1.445(7) . ?
O5 C25 1.247(6) . ?
O6 C27 1.234(6) . ?
O5A C25A 1.246(7) . ?
O6A C27A 1.220(6) . ?
O5B C25B 1.250(6) . ?
O6B C27B 1.240(6) . ?
F1 C24 1.384(10) . ?
F2 C24 1.277(8) . ?
F3 C24 1.287(7) . ?
F4 C28 1.327(6) . ?
F5 C28 1.304(7) . ?
F6 C28 1.334(6) . ?
F1A C24A 1.285(8) . ?
F2A C24A 1.315(9) . ?
F3A C24A 1.307(8) . ?
F4A C28A 1.300(7) . ?
F5A C28A 1.300(7) . ?
F6A C28A 1.309(7) . ?
F1B C24B 1.327(8) . ?
F2B C24B 1.263(7) . ?
F3B C24B 1.311(7) . ?
F4B C28B 1.335(8) . ?
F5B C28B 1.294(7) . ?
F6B C28B 1.249(7) . ?
C1 C2 1.495(8) . ?
C1 H1A 0.9700 . ?
C1 H1B 0.9700 . ?
C2 H2A 0.9700 . ?
C2 H2B 0.9700 . ?
C3 C4 1.345(8) . ?
C3 C6 1.424(7) . ?
C4 H4A 0.9300 . ?
C5 C6 1.360(7) . ?
C5 C7 1.456(6) . ?
C7 C8 1.371(7) . ?
C7 C9 1.415(6) . ?
C8 H8A 0.9300 . ?
C9 H9A 0.9300 . ?
C10 C11 1.383(6) . ?
C11 C12 1.384(7) . ?
C11 H11A 0.9300 . ?
C12 C13 1.381(7) . ?
C12 H12A 0.9300 . ?
C13 C14 1.383(7) . ?
C13 H13A 0.9300 . ?
C15 C16 1.373(7) . ?
C15 H15A 0.9300 . ?
C16 C17 1.408(7) . ?
C16 C18 1.447(6) . ?
C17 H17A 0.9300 . ?
C18 C23 1.360(7) . ?
C19 C20 1.357(8) . ?
C19 H19A 0.9300 . ?
C20 C23 1.422(7) . ?
C21 C22 1.495(8) . ?
C21 H21A 0.9700 . ?
C21 H21B 0.9700 . ?
C22 H22A 0.9700 . ?
C22 H22B 0.9700 . ?
C24 C25 1.514(8) . ?
C25 C26 1.405(8) . ?
C26 C27 1.396(8) . ?
C26 H26A 0.9300 . ?
C27 C28 1.540(7) . ?
C24A C25A 1.518(8) . ?
C25A C26A 1.390(8) . ?
C26A C27A 1.404(8) . ?
C26A H26B 0.9300 . ?
C27A C28A 1.532(8) . ?
C24B C25B 1.528(7) . ?
C25B C26B 1.394(7) . ?
C26B C27B 1.387(7) . ?
C26B H26C 0.9300 . ?
C27B C28B 1.530(7) . ?
